data_7029587
loop_
_publ_author_name
'Kociok-K\"ohn, Gabriele'
'Mahon, Mary F.'
'Molloy, Kieran C.'
'Price, Gareth J.'
'Prior, Timothy J.'
'Smith, Douglas R. G.'

_publ_section_title
;
 Biomimetic polyorganosiloxanes: model compounds for new materials.
;
_journal_issue 21
_journal_name_full 'Dalton transactions (Cambridge, England : 2003)'
_journal_page_first 7734
_journal_page_last 7746
_journal_paper_doi 10.1039/c4dt00554f
_journal_volume 43
_journal_year 2014
_chemical_formula_moiety 'C11 H18 N2 O2 Si'
_chemical_formula_sum 'C11 H18 N2 O2 Si'
_chemical_formula_weight 238.36
_chemical_name_systematic
;
 ?
;
_space_group_crystal_system orthorhombic
_space_group_IT_number 33
_space_group_name_Hall 'P 2c -2n'
_space_group_name_H-M_alt 'P n a 21'
_symmetry_space_group_name_Hall 'P 2c -2n'
_symmetry_space_group_name_H-M 'P n a 21'
_atom_sites_solution_hydrogens geom
_audit_creation_method SHELXL-2013
_cell_angle_alpha 90
_cell_angle_beta 90
_cell_angle_gamma 90
_cell_formula_units_Z 8
_cell_length_a 13.0223(2)
_cell_length_b 17.4770(3)
_cell_length_c 12.0846(2)
_cell_measurement_reflns_used 42842
_cell_measurement_temperature 150(2)
_cell_measurement_theta_max 27.485
_cell_measurement_theta_min 2.910
_cell_volume 2750.34(8)
_computing_cell_refinement 'HKL Scalepack (Otwinowski & Minor, 1997)'
_computing_data_collection 'Collect (Nonius BV, 1997-2000)'
_computing_data_reduction
;
 DENZO-SCALEPACK Z. Otwinowski and W. Minor, " 
 Processing of X-ray Diffraction Data Collected in Oscillation Mode ", 
 Methods in Enzymology, Volume 276: Macromolecular Crystallography, 
 part A, p.307-326, 1997,C.W. Carter, Jr. & R. M. Sweet, Eds., Academic Press.
;
_computing_molecular_graphics 'ORTEP3 for Windows - Farrugia, L. J. J. Appl. Crystallogr. 1997, 30, 565'
_computing_publication_material
;
 'WinGX publication routines, Farrugia, 
 L. J., J. Appl. Crystallogr., 1999, 32, 837-838
;
_computing_structure_refinement
;
 SHELXL-2012 (Sheldrick, 2012)
 Sheldrick GM (2008) Acta Crystallogr A64:112--122 and 
 C. B. H\"ubschle, G. M. Sheldrick and B. Dittrich
 ShelXle: a Qt graphical user interface for SHELXL
 J. Appl. Cryst., 44, (2011) 1281-1284.
;
_computing_structure_solution
; 
 SIR97- Altomare A., Burla M.C., Camalli M., Cascarano G.L., Giacovazzo C. , 
 Guagliardi A., Moliterni A.G.G., Polidori G.,Spagna R. 
 (1999) J. Appl. Cryst. 32, 115-119
;
_diffrn_ambient_temperature 150(2)
_diffrn_measured_fraction_theta_full 0.989
_diffrn_measured_fraction_theta_max 0.992
_diffrn_measurement_device_type 'Nonius Kappa CCD'
_diffrn_measurement_method '291 1.8 degree images with \f and \w scans'
_diffrn_radiation_monochromator graphite
_diffrn_radiation_source 'fine-focus sealed tube'
_diffrn_radiation_type MoK\a
_diffrn_radiation_wavelength 0.71073
_diffrn_reflns_av_R_equivalents 0.0722
_diffrn_reflns_av_unetI/netI 0.0434
_diffrn_reflns_Laue_measured_fraction_full 0.989
_diffrn_reflns_Laue_measured_fraction_max 0.992
_diffrn_reflns_limit_h_max 16
_diffrn_reflns_limit_h_min -16
_diffrn_reflns_limit_k_max 22
_diffrn_reflns_limit_k_min -22
_diffrn_reflns_limit_l_max 15
_diffrn_reflns_limit_l_min -15
_diffrn_reflns_number 46491
_diffrn_reflns_point_group_measured_fraction_full 0.990
_diffrn_reflns_point_group_measured_fraction_max 0.988
_diffrn_reflns_theta_full 25.242
_diffrn_reflns_theta_max 27.477
_diffrn_reflns_theta_min 4.921
_exptl_absorpt_coefficient_mu 0.161
_exptl_absorpt_correction_T_max 0.989
_exptl_absorpt_correction_T_min 0.859
_exptl_absorpt_correction_type multi-scan
_exptl_absorpt_process_details
;
multi-scan from symmetry-related measurements 
 Sortav (Blessing 1995)
;
_exptl_crystal_colour colourless
_exptl_crystal_density_diffrn 1.151
_exptl_crystal_description needle
_exptl_crystal_F_000 1024
_exptl_crystal_size_max 0.580
_exptl_crystal_size_mid 0.100
_exptl_crystal_size_min 0.080
_refine_diff_density_max 0.142
_refine_diff_density_min -0.172
_refine_diff_density_rms 0.037
_refine_ls_abs_structure_details
;
 Flack x determined using 2079 quotients [(I+)-(I-)]/[(I+)+(I-)]
 (Parsons and Flack (2004), Acta Cryst. A60, s61).
;
_refine_ls_abs_structure_Flack 0.01(6)
_refine_ls_extinction_method none
_refine_ls_goodness_of_fit_ref 1.033
_refine_ls_hydrogen_treatment constr
_refine_ls_matrix_type full
_refine_ls_number_parameters 297
_refine_ls_number_reflns 6224
_refine_ls_number_restraints 1
_refine_ls_restrained_S_all 1.033
_refine_ls_R_factor_all 0.0573
_refine_ls_R_factor_gt 0.0379
_refine_ls_shift/su_max 0.001
_refine_ls_shift/su_mean 0.000
_refine_ls_structure_factor_coef Fsqd
_refine_ls_weighting_details 'w=1/[\s^2^(Fo^2^)+(0.0451P)^2^+0.2740P] where P=(Fo^2^+2Fc^2^)/3'
_refine_ls_weighting_scheme calc
_refine_ls_wR_factor_gt 0.0819
_refine_ls_wR_factor_ref 0.0897
_reflns_Friedel_coverage 0.902
_reflns_Friedel_fraction_full 0.992
_reflns_Friedel_fraction_max 0.983
_reflns_number_gt 5000
_reflns_number_total 6224
_reflns_threshold_expression 'I > 2\s(I)'
_cod_data_source_file c4dt00554f1.cif
_cod_data_source_block Compound-4-h04kcm2
_cod_depositor_comments 'Adding full bibliography for 7029587--7029593.cif.'
_cod_database_code 7029587
_shelx_space_group_comment
;
The symmetry employed for this shelxl refinement is uniquely defined
by the following loop, which should always be used as a source of
symmetry information in preference to the above space-group names.
They are only intended as comments.
;
_shelx_estimated_absorpt_t_min 0.913
_shelx_estimated_absorpt_t_max 0.987
_shelxl_version_number 2013-3

loop_
_space_group_symop_operation_xyz
'x, y, z'
'-x, -y, z+1/2'
'-x+1/2, y+1/2, z+1/2'
'x+1/2, -y+1/2, z'

loop_
_atom_site_label
_atom_site_type_symbol
_atom_site_fract_x
_atom_site_fract_y
_atom_site_fract_z
_atom_site_U_iso_or_equiv
_atom_site_adp_type
_atom_site_occupancy
_atom_site_site_symmetry_order
_atom_site_calc_flag
_atom_site_refinement_flags_posn
_atom_site_refinement_flags_adp
Si1 Si 0.51351(5) 0.92551(4) 0.41217(7) 0.03539(17) Uani 1 1 d . .
N1 N 0.36347(17) 0.66755(12) 0.54761(18) 0.0338(5) Uani 1 1 d . .
N2 N 0.40247(18) 0.79898(12) 0.5253(2) 0.0362(5) Uani 1 1 d . .
O1 O 0.26255(17) 0.75935(12) 0.62486(19) 0.0505(6) Uani 1 1 d . .
O2 O 0.54498(14) 0.83244(9) 0.42872(17) 0.0386(4) Uani 1 1 d . .
C1 C 0.3456(3) 0.5254(2) 0.7442(3) 0.0639(10) Uani 1 1 d . .
H1A H 0.3588 0.4853 0.6931 0.077 Uiso 1 1 calc R U
H1B H 0.3565 0.5175 0.8211 0.077 Uiso 1 1 calc R U
C2 C 0.3127(2) 0.59079(19) 0.7092(3) 0.0465(7) Uani 1 1 d . .
H2 H 0.3000 0.6300 0.7618 0.056 Uiso 1 1 calc R U
C3 C 0.2937(2) 0.60758(16) 0.5891(2) 0.0412(7) Uani 1 1 d . .
H3A H 0.3038 0.5603 0.5453 0.049 Uiso 1 1 calc R U
H3B H 0.2217 0.6244 0.5792 0.049 Uiso 1 1 calc R U
C4 C 0.4515(2) 0.64760(15) 0.4938(2) 0.0339(6) Uani 1 1 d . .
H4 H 0.4672 0.5950 0.4838 0.041 Uiso 1 1 calc R U
C5 C 0.5167(2) 0.70099(14) 0.4545(2) 0.0335(6) Uani 1 1 d . .
C6 C 0.6136(2) 0.68170(18) 0.3928(3) 0.0472(7) Uani 1 1 d . .
H6A H 0.6152 0.7099 0.3228 0.071 Uiso 1 1 calc R U
H6B H 0.6154 0.6266 0.3777 0.071 Uiso 1 1 calc R U
H6C H 0.6732 0.6959 0.4378 0.071 Uiso 1 1 calc R U
C7 C 0.4850(2) 0.77759(15) 0.4725(2) 0.0326(6) Uani 1 1 d . .
C8 C 0.3395(2) 0.74390(15) 0.5691(3) 0.0361(5) Uani 1 1 d . .
C9 C 0.5095(3) 0.97586(17) 0.5460(3) 0.0540(8) Uani 1 1 d . .
H9A H 0.5751 0.9689 0.5845 0.081 Uiso 1 1 calc R U
H9B H 0.4539 0.9549 0.5914 0.081 Uiso 1 1 calc R U
H9C H 0.4975 1.0305 0.5334 0.081 Uiso 1 1 calc R U
C10 C 0.3912(2) 0.9339(2) 0.3367(3) 0.0541(8) Uani 1 1 d . .
H10A H 0.3975 0.9088 0.2645 0.081 Uiso 1 1 calc R U
H10B H 0.3746 0.9881 0.3261 0.081 Uiso 1 1 calc R U
H10C H 0.3365 0.9093 0.3794 0.081 Uiso 1 1 calc R U
C11 C 0.6226(3) 0.95771(19) 0.3260(3) 0.0513(8) Uani 1 1 d . .
H11A H 0.6873 0.9438 0.3621 0.077 Uiso 1 1 calc R U
H11B H 0.6194 1.0134 0.3168 0.077 Uiso 1 1 calc R U
H11C H 0.6188 0.9330 0.2532 0.077 Uiso 1 1 calc R U
Si2 Si 0.70511(6) 0.25790(5) 0.56951(7) 0.0457(2) Uani 1 1 d . .
N3 N 0.41157(17) 0.36876(12) 0.32642(19) 0.0350(5) Uani 1 1 d . .
N4 N 0.54620(17) 0.35098(13) 0.45584(19) 0.0372(5) Uani 1 1 d . .
O3 O 0.45763(16) 0.46382(10) 0.44502(19) 0.0492(5) Uani 1 1 d . .
O4 O 0.62712(15) 0.23591(11) 0.46275(17) 0.0427(5) Uani 1 1 d . .
C21 C 0.3268(3) 0.4683(2) 0.0909(3) 0.0681(11) Uani 1 1 d . .
H21A H 0.2715 0.4351 0.0731 0.082 Uiso 1 1 calc R U
H21B H 0.3536 0.5020 0.0364 0.082 Uiso 1 1 calc R U
C22 C 0.3661(2) 0.46764(18) 0.1907(3) 0.0510(8) Uani 1 1 d . .
H22 H 0.4214 0.5015 0.2062 0.061 Uiso 1 1 calc R U
C23 C 0.3292(2) 0.41714(17) 0.2805(3) 0.0424(7) Uani 1 1 d . .
H23A H 0.2999 0.4490 0.3405 0.051 Uiso 1 1 calc R U
H23B H 0.2738 0.3839 0.2516 0.051 Uiso 1 1 calc R U
C24 C 0.4252(2) 0.29676(15) 0.2866(2) 0.0356(6) Uani 1 1 d . .
H24 H 0.3830 0.2792 0.2277 0.043 Uiso 1 1 calc R U
C25 C 0.4976(2) 0.24952(15) 0.3291(2) 0.0344(6) Uani 1 1 d . .
C26 C 0.5128(3) 0.16849(17) 0.2906(3) 0.0460(7) Uani 1 1 d . .
H26A H 0.5824 0.1626 0.2609 0.069 Uiso 1 1 calc R U
H26B H 0.4626 0.1566 0.2327 0.069 Uiso 1 1 calc R U
H26C H 0.5033 0.1334 0.3531 0.069 Uiso 1 1 calc R U
C27 C 0.55609(18) 0.28132(15) 0.4167(3) 0.0342(5) Uani 1 1 d . .
C28 C 0.4727(2) 0.39840(14) 0.4114(3) 0.0364(6) Uani 1 1 d . .
C29 C 0.7956(3) 0.3323(2) 0.5262(4) 0.0702(11) Uani 1 1 d . .
H29A H 0.8268 0.3179 0.4554 0.105 Uiso 1 1 calc R U
H29B H 0.8495 0.3379 0.5823 0.105 Uiso 1 1 calc R U
H29C H 0.7591 0.3810 0.5178 0.105 Uiso 1 1 calc R U
C30 C 0.6293(4) 0.2849(3) 0.6934(3) 0.0761(13) Uani 1 1 d . .
H30A H 0.5737 0.2478 0.7043 0.114 Uiso 1 1 calc R U
H30B H 0.6000 0.3360 0.6827 0.114 Uiso 1 1 calc R U
H30C H 0.6740 0.2851 0.7586 0.114 Uiso 1 1 calc R U
C31 C 0.7701(3) 0.1641(2) 0.5900(3) 0.0642(10) Uani 1 1 d . .
H31A H 0.7184 0.1239 0.5995 0.096 Uiso 1 1 calc R U
H31B H 0.8137 0.1665 0.6560 0.096 Uiso 1 1 calc R U
H31C H 0.8126 0.1525 0.5252 0.096 Uiso 1 1 calc R U

loop_
_atom_site_aniso_label
_atom_site_aniso_U_11
_atom_site_aniso_U_22
_atom_site_aniso_U_33
_atom_site_aniso_U_23
_atom_site_aniso_U_13
_atom_site_aniso_U_12
Si1 0.0357(4) 0.0319(3) 0.0386(4) 0.0055(3) -0.0011(4) -0.0009(3)
N1 0.0355(12) 0.0316(11) 0.0343(12) 0.0003(9) -0.0008(9) -0.0023(9)
N2 0.0402(13) 0.0289(11) 0.0397(12) 0.0021(9) 0.0048(10) 0.0024(9)
O1 0.0451(12) 0.0483(13) 0.0581(14) 0.0052(10) 0.0184(11) 0.0063(9)
O2 0.0393(10) 0.0315(9) 0.0450(11) 0.0062(9) 0.0077(9) 0.0001(7)
C1 0.069(2) 0.056(2) 0.067(2) 0.0233(17) -0.0212(19) -0.0229(18)
C2 0.0465(17) 0.0496(18) 0.0434(17) 0.0043(14) 0.0015(14) -0.0180(14)
C3 0.0381(15) 0.0398(15) 0.0456(17) 0.0019(12) -0.0026(13) -0.0102(12)
C4 0.0405(15) 0.0280(13) 0.0332(14) -0.0039(11) -0.0036(11) 0.0024(11)
C5 0.0376(14) 0.0319(13) 0.0309(13) -0.0003(11) -0.0009(11) 0.0036(11)
C6 0.0462(17) 0.0444(16) 0.0509(19) -0.0027(14) 0.0113(14) 0.0058(13)
C7 0.0353(14) 0.0322(13) 0.0304(13) 0.0020(11) 0.0003(11) -0.0015(11)
C8 0.0362(13) 0.0368(14) 0.0353(13) 0.0023(12) 0.0019(13) 0.0032(11)
C9 0.073(2) 0.0381(16) 0.051(2) -0.0042(14) -0.0033(17) 0.0096(15)
C10 0.0416(18) 0.0574(19) 0.063(2) 0.0173(17) -0.0093(15) -0.0019(15)
C11 0.0452(17) 0.0475(17) 0.061(2) 0.0168(16) 0.0017(15) -0.0038(14)
Si2 0.0450(4) 0.0608(5) 0.0315(4) -0.0024(4) -0.0013(4) 0.0183(4)
N3 0.0310(11) 0.0327(11) 0.0413(13) 0.0000(10) -0.0024(10) 0.0047(10)
N4 0.0373(12) 0.0373(12) 0.0370(12) -0.0014(10) -0.0021(10) 0.0014(10)
O3 0.0542(12) 0.0319(10) 0.0614(14) -0.0069(10) -0.0041(10) 0.0057(9)
O4 0.0433(11) 0.0433(11) 0.0414(11) 0.0016(9) -0.0049(9) 0.0111(9)
C21 0.070(2) 0.072(3) 0.063(3) 0.0177(19) 0.013(2) 0.0229(19)
C22 0.0397(16) 0.0404(16) 0.073(2) 0.0130(16) -0.0037(15) 0.0073(13)
C23 0.0336(15) 0.0422(15) 0.0513(17) 0.0023(14) -0.0037(13) 0.0106(12)
C24 0.0341(14) 0.0380(15) 0.0346(14) -0.0019(11) 0.0006(12) -0.0025(11)
C25 0.0344(14) 0.0320(13) 0.0370(15) 0.0000(11) 0.0027(11) 0.0009(11)
C26 0.0566(18) 0.0334(15) 0.0481(18) -0.0059(13) 0.0015(15) 0.0051(13)
C27 0.0325(12) 0.0339(12) 0.0361(13) 0.0046(12) 0.0006(13) 0.0031(10)
C28 0.0343(13) 0.0336(13) 0.0415(14) -0.0020(14) 0.0013(12) 0.0007(10)
C29 0.048(2) 0.083(3) 0.079(3) -0.023(2) -0.0006(19) 0.0005(18)
C30 0.099(3) 0.090(3) 0.0392(19) 0.0029(19) 0.0152(19) 0.041(2)
C31 0.072(2) 0.082(2) 0.0384(18) 0.0031(17) -0.0031(16) 0.0382(19)

loop_
_atom_type_symbol
_atom_type_description
_atom_type_scat_dispersion_real
_atom_type_scat_dispersion_imag
_atom_type_scat_source
C C 0.0033 0.0016 'International Tables Vol C Tables 4.2.6.8 and 6.1.1.4'
H H 0.0000 0.0000 'International Tables Vol C Tables 4.2.6.8 and 6.1.1.4'
N N 0.0061 0.0033 'International Tables Vol C Tables 4.2.6.8 and 6.1.1.4'
O O 0.0106 0.0060 'International Tables Vol C Tables 4.2.6.8 and 6.1.1.4'
Si Si 0.0817 0.0704 'International Tables Vol C Tables 4.2.6.8 and 6.1.1.4'

loop_
_geom_angle_atom_site_label_1
_geom_angle_atom_site_label_2
_geom_angle_atom_site_label_3
_geom_angle
O2 Si1 C10 110.20(13)
O2 Si1 C9 111.27(13)
C10 Si1 C9 111.87(17)
O2 Si1 C11 99.98(13)
C10 Si1 C11 111.17(16)
C9 Si1 C11 111.77(17)
C4 N1 C8 121.4(2)
C4 N1 C3 119.9(2)
C8 N1 C3 118.6(2)
C7 N2 C8 118.7(2)
C7 O2 Si1 126.31(17)
C2 C1 H1A 120.0
C2 C1 H1B 120.0
H1A C1 H1B 120.0
C1 C2 C3 123.0(3)
C1 C2 H2 118.5
C3 C2 H2 118.5
N1 C3 C2 111.5(2)
N1 C3 H3A 109.3
C2 C3 H3A 109.3
N1 C3 H3B 109.3
C2 C3 H3B 109.3
H3A C3 H3B 108.0
C5 C4 N1 121.4(2)
C5 C4 H4 119.3
N1 C4 H4 119.3
C4 C5 C7 114.6(2)
C4 C5 C6 123.2(2)
C7 C5 C6 122.1(2)
C5 C6 H6A 109.5
C5 C6 H6B 109.5
H6A C6 H6B 109.5
C5 C6 H6C 109.5
H6A C6 H6C 109.5
H6B C6 H6C 109.5
N2 C7 O2 117.8(2)
N2 C7 C5 125.8(2)
O2 C7 C5 116.4(2)
O1 C8 N2 122.8(2)
O1 C8 N1 119.4(2)
N2 C8 N1 117.8(2)
Si1 C9 H9A 109.5
Si1 C9 H9B 109.5
H9A C9 H9B 109.5
Si1 C9 H9C 109.5
H9A C9 H9C 109.5
H9B C9 H9C 109.5
Si1 C10 H10A 109.5
Si1 C10 H10B 109.5
H10A C10 H10B 109.5
Si1 C10 H10C 109.5
H10A C10 H10C 109.5
H10B C10 H10C 109.5
Si1 C11 H11A 109.5
Si1 C11 H11B 109.5
H11A C11 H11B 109.5
Si1 C11 H11C 109.5
H11A C11 H11C 109.5
H11B C11 H11C 109.5
O4 Si2 C29 109.32(17)
O4 Si2 C30 110.78(17)
C29 Si2 C30 113.1(2)
O4 Si2 C31 100.07(14)
C29 Si2 C31 111.74(19)
C30 Si2 C31 111.05(18)
C24 N3 C28 121.9(2)
C24 N3 C23 119.5(2)
C28 N3 C23 118.5(2)
C27 N4 C28 119.1(2)
C27 O4 Si2 126.77(18)
C22 C21 H21A 120.0
C22 C21 H21B 120.0
H21A C21 H21B 120.0
C21 C22 C23 123.6(3)
C21 C22 H22 118.2
C23 C22 H22 118.2
N3 C23 C22 112.5(2)
N3 C23 H23A 109.1
C22 C23 H23A 109.1
N3 C23 H23B 109.1
C22 C23 H23B 109.1
H23A C23 H23B 107.8
C25 C24 N3 121.4(3)
C25 C24 H24 119.3
N3 C24 H24 119.3
C24 C25 C27 114.7(2)
C24 C25 C26 123.2(3)
C27 C25 C26 122.0(2)
C25 C26 H26A 109.5
C25 C26 H26B 109.5
H26A C26 H26B 109.5
C25 C26 H26C 109.5
H26A C26 H26C 109.5
H26B C26 H26C 109.5
N4 C27 O4 117.9(3)
N4 C27 C25 125.5(2)
O4 C27 C25 116.7(2)
O3 C28 N4 122.9(3)
O3 C28 N3 119.8(2)
N4 C28 N3 117.4(2)
Si2 C29 H29A 109.5
Si2 C29 H29B 109.5
H29A C29 H29B 109.5
Si2 C29 H29C 109.5
H29A C29 H29C 109.5
H29B C29 H29C 109.5
Si2 C30 H30A 109.5
Si2 C30 H30B 109.5
H30A C30 H30B 109.5
Si2 C30 H30C 109.5
H30A C30 H30C 109.5
H30B C30 H30C 109.5
Si2 C31 H31A 109.5
Si2 C31 H31B 109.5
H31A C31 H31B 109.5
Si2 C31 H31C 109.5
H31A C31 H31C 109.5
H31B C31 H31C 109.5

loop_
_geom_bond_atom_site_label_1
_geom_bond_atom_site_label_2
_geom_bond_distance
Si1 O2 1.6893(18)
Si1 C10 1.841(3)
Si1 C9 1.842(3)
Si1 C11 1.849(3)
N1 C4 1.363(4)
N1 C8 1.395(3)
N1 C3 1.474(3)
N2 C7 1.305(4)
N2 C8 1.371(4)
O1 C8 1.237(3)
O2 C7 1.344(3)
C1 C2 1.291(5)
C1 H1A 0.9500
C1 H1B 0.9500
C2 C3 1.501(4)
C2 H2 0.9500
C3 H3A 0.9900
C3 H3B 0.9900
C4 C5 1.348(4)
C4 H4 0.9500
C5 C7 1.418(4)
C5 C6 1.503(4)
C6 H6A 0.9800
C6 H6B 0.9800
C6 H6C 0.9800
C9 H9A 0.9800
C9 H9B 0.9800
C9 H9C 0.9800
C10 H10A 0.9800
C10 H10B 0.9800
C10 H10C 0.9800
C11 H11A 0.9800
C11 H11B 0.9800
C11 H11C 0.9800
Si2 O4 1.686(2)
Si2 C29 1.832(4)
Si2 C30 1.854(4)
Si2 C31 1.862(3)
N3 C24 1.359(4)
N3 C28 1.399(4)
N3 C23 1.474(3)
N4 C27 1.312(3)
N4 C28 1.375(4)
O3 C28 1.229(3)
O4 C27 1.340(3)
C21 C22 1.310(5)
C21 H21A 0.9500
C21 H21B 0.9500
C22 C23 1.479(4)
C22 H22 0.9500
C23 H23A 0.9900
C23 H23B 0.9900
C24 C25 1.355(4)
C24 H24 0.9500
C25 C27 1.417(4)
C25 C26 1.504(4)
C26 H26A 0.9800
C26 H26B 0.9800
C26 H26C 0.9800
C29 H29A 0.9800
C29 H29B 0.9800
C29 H29C 0.9800
C30 H30A 0.9800
C30 H30B 0.9800
C30 H30C 0.9800
C31 H31A 0.9800
C31 H31B 0.9800
C31 H31C 0.9800

loop_
_geom_hbond_atom_site_label_D
_geom_hbond_atom_site_label_H
_geom_hbond_atom_site_label_A
_geom_hbond_distance_DH
_geom_hbond_distance_HA
_geom_hbond_distance_DA
_geom_hbond_angle_DHA
_geom_hbond_site_symmetry_A
C4 H4 O3 0.95 2.34 3.267(3) 164.0 .
C24 H24 O1 0.95 2.29 3.197(4) 158.8 3_544
